data_1515428
loop_
_publ_author_name
'Shu, Ying'
'Lim, Yee-Fun'
'Li, Zhong'
'Purushothaman, Balaji'
'Hallani, Rawad'
'Kim, Jo Eun'
'Parkin, Sean R.'
'Malliaras, George G.'
'Anthony, John E.'

_publ_section_title
;
 A survey of electron-deficient pentacenes as acceptors in polymer bulk
 heterojunction solar cells
;
_journal_issue 2
_journal_name_full 'Chemical Science'
_journal_page_first 363
_journal_paper_doi 10.1039/c0sc00433b
_journal_volume 2
_journal_year 2011
_chemical_formula_moiety 'C45 H53 F3 Si2'
_chemical_formula_sum 'C45 H53 F3 Si2'
_chemical_formula_weight 707.05
_chemical_name_systematic
;
?
;
_space_group_IT_number 14
_symmetry_cell_setting monoclinic
_symmetry_space_group_name_Hall '-P 2ybc'
_symmetry_space_group_name_H-M 'P 1 21/c 1'
_atom_sites_solution_hydrogens geom
_atom_sites_solution_primary direct
_atom_sites_solution_secondary difmap
_audit_creation_method SHELXL-97
_cell_angle_alpha 90.00
_cell_angle_beta 96.2183(11)
_cell_angle_gamma 90.00
_cell_formula_units_Z 4
_cell_length_a 9.0009(2)
_cell_length_b 12.9917(3)
_cell_length_c 33.9922(10)
_cell_measurement_reflns_used 7455
_cell_measurement_temperature 90.0(2)
_cell_measurement_theta_max 27.48
_cell_measurement_theta_min 1.00
_cell_volume 3951.56(17)
_computing_cell_refinement 'SCALEPACK (Otwinowski & Minor, 1997)'
_computing_data_collection 'COLLECT (Nonius, 1998)'
_computing_data_reduction 'DENZO-SMN (Otwinowski & Minor, 1997)'
_computing_molecular_graphics 'XP in SHELXTL (Sheldrick, 1994)'
_computing_publication_material
;
SHELX97-2 (Sheldrick, 1997) and local procedures
;
_computing_structure_refinement 'SHELXL-97 (Sheldrick, 1997)'
_computing_structure_solution 'SHELXS-97 (Sheldrick, 1990)'
_diffrn_ambient_temperature 90.0(2)
_diffrn_detector_area_resol_mean 18
_diffrn_measured_fraction_theta_full 1.000
_diffrn_measured_fraction_theta_max 1.000
_diffrn_measurement_device_type 'Nonius KappaCCD diffractometer'
_diffrn_measurement_method '\w scans at fixed \c = 55\%'
_diffrn_radiation_monochromator graphite
_diffrn_radiation_source 'fine-focus sealed tube'
_diffrn_radiation_type MoK\a
_diffrn_radiation_wavelength 0.71073
_diffrn_reflns_av_R_equivalents 0.0924
_diffrn_reflns_av_sigmaI/netI 0.1306
_diffrn_reflns_limit_h_max 10
_diffrn_reflns_limit_h_min -10
_diffrn_reflns_limit_k_max 15
_diffrn_reflns_limit_k_min -15
_diffrn_reflns_limit_l_max 40
_diffrn_reflns_limit_l_min -40
_diffrn_reflns_number 13454
_diffrn_reflns_theta_full 25.00
_diffrn_reflns_theta_max 25.00
_diffrn_reflns_theta_min 1.21
_diffrn_standards_number 0
_exptl_absorpt_coefficient_mu 0.134
_exptl_absorpt_correction_T_max 0.993
_exptl_absorpt_correction_T_min 0.942
_exptl_absorpt_correction_type multi-scan
_exptl_absorpt_process_details 'Scalepack (Otwinowski & Minor, 1997)'
_exptl_crystal_colour 'dark blue'
_exptl_crystal_density_diffrn 1.188
_exptl_crystal_density_method 'not measured'
_exptl_crystal_description needle
_exptl_crystal_F_000 1512
_exptl_crystal_size_max 0.45
_exptl_crystal_size_mid 0.12
_exptl_crystal_size_min 0.05
_refine_diff_density_max .341
_refine_diff_density_min -.264
_refine_diff_density_rms .063
_refine_ls_extinction_method none
_refine_ls_goodness_of_fit_ref 0.974
_refine_ls_hydrogen_treatment constr
_refine_ls_matrix_type full
_refine_ls_number_parameters 463
_refine_ls_number_reflns 6976
_refine_ls_number_restraints 0
_refine_ls_restrained_S_all 0.974
_refine_ls_R_factor_all 0.1525
_refine_ls_R_factor_gt 0.0587
_refine_ls_shift/su_max 0.005
_refine_ls_shift/su_mean 0.001
_refine_ls_structure_factor_coef Fsqd
_refine_ls_weighting_details 'calc w=1/[\s^2^(Fo^2^)+(0.0733P)^2^] where P=(Fo^2^+2Fc^2^)/3'
_refine_ls_weighting_scheme calc
_refine_ls_wR_factor_gt 0.1219
_refine_ls_wR_factor_ref 0.1550
_reflns_number_gt 3511
_reflns_number_total 6976
_reflns_threshold_expression >2\s(I)
_cod_data_source_file c0sc00433b.txt
_cod_data_source_block k05285
_cod_original_sg_symbol_H-M 'P 21/c'
_cod_database_code 1515428

loop_
_symmetry_equiv_pos_as_xyz
'x, y, z'
'-x, y+1/2, -z+1/2'
'-x, -y, -z'
'x, -y-1/2, z-1/2'

loop_
_atom_site_label
_atom_site_type_symbol
_atom_site_fract_x
_atom_site_fract_y
_atom_site_fract_z
_atom_site_U_iso_or_equiv
_atom_site_adp_type
_atom_site_occupancy
_atom_site_symmetry_multiplicity
_atom_site_calc_flag
_atom_site_refinement_flags
Si1 Si 0.85885(11) 0.34931(7) -0.06865(3) 0.0254(3) Uani 1 1 d .
Si2 Si 0.80198(11) -0.08704(8) 0.23318(3) 0.0286(3) Uani 1 1 d .
C1 C 0.8693(4) 0.1902(2) 0.04845(9) 0.0220(8) Uani 1 1 d .
C2 C 0.9927(4) 0.1850(2) 0.07717(9) 0.0232(8) Uani 1 1 d .
C3 C 1.1271(4) 0.2376(2) 0.07292(9) 0.0234(8) Uani 1 1 d .
H3 H 1.1345 0.2766 0.0496 0.028 Uiso 1 1 calc R
C4 C 1.2479(4) 0.2345(2) 0.10141(10) 0.0246(9) Uani 1 1 d .
C5 C 1.3840(4) 0.2919(3) 0.09798(10) 0.0283(9) Uani 1 1 d .
H5 H 1.3920 0.3327 0.0751 0.034 Uiso 1 1 calc R
C6 C 1.4997(4) 0.2885(3) 0.12678(10) 0.0255(9) Uani 1 1 d .
C7 C 1.4929(4) 0.2259(3) 0.16101(10) 0.0308(9) Uani 1 1 d .
H7 H 1.5761 0.2230 0.1807 0.037 Uiso 1 1 calc R
C8 C 1.3691(4) 0.1711(3) 0.16547(9) 0.0281(9) Uani 1 1 d .
H8 H 1.3662 0.1299 0.1885 0.034 Uiso 1 1 calc R
C9 C 1.2414(4) 0.1732(3) 0.13637(9) 0.0243(8) Uani 1 1 d .
C10 C 1.1111(4) 0.1205(2) 0.14089(9) 0.0241(8) Uani 1 1 d .
H10 H 1.1070 0.0792 0.1638 0.029 Uiso 1 1 calc R
C11 C 0.9841(4) 0.1256(2) 0.11287(9) 0.0213(8) Uani 1 1 d .
C12 C 0.8483(4) 0.0754(2) 0.11864(9) 0.0211(8) Uani 1 1 d .
C13 C 0.7234(4) 0.0812(2) 0.08982(8) 0.0205(8) Uani 1 1 d .
C14 C 0.5880(4) 0.0312(2) 0.09469(9) 0.0241(9) Uani 1 1 d .
H14 H 0.5814 -0.0087 0.1178 0.029 Uiso 1 1 calc R
C15 C 0.4643(4) 0.0382(2) 0.06698(9) 0.0218(8) Uani 1 1 d .
C16 C 0.3252(4) -0.0125(3) 0.07157(9) 0.0269(9) Uani 1 1 d .
H16 H 0.3171 -0.0532 0.0945 0.032 Uiso 1 1 calc R
C17 C 0.2065(4) -0.0038(3) 0.04426(10) 0.0287(9) Uani 1 1 d .
H17 H 0.1164 -0.0387 0.0480 0.034 Uiso 1 1 calc R
C18 C 0.2139(4) 0.0573(3) 0.00965(9) 0.0278(9) Uani 1 1 d .
H18 H 0.1289 0.0629 -0.0094 0.033 Uiso 1 1 calc R
C19 C 0.3421(4) 0.1074(3) 0.00379(9) 0.0271(9) Uani 1 1 d .
H19 H 0.3456 0.1480 -0.0193 0.033 Uiso 1 1 calc R
C20 C 0.4716(4) 0.1001(2) 0.03184(9) 0.0213(8) Uani 1 1 d .
C21 C 0.6052(4) 0.1481(2) 0.02673(9) 0.0239(8) Uani 1 1 d .
H21 H 0.6111 0.1877 0.0035 0.029 Uiso 1 1 calc R
C22 C 0.7323(4) 0.1410(2) 0.05427(9) 0.0214(8) Uani 1 1 d .
C23 C 0.8769(3) 0.2452(2) 0.01198(10) 0.0222(8) Uani 1 1 d .
C24 C 0.8779(4) 0.2887(3) -0.01956(10) 0.0250(9) Uani 1 1 d .
C25 C 0.6550(4) 0.3832(3) -0.07950(10) 0.0306(9) Uani 1 1 d .
H25 H 0.6451 0.4310 -0.1027 0.037 Uiso 1 1 calc R
C26 C 0.5966(4) 0.4401(3) -0.04462(9) 0.0365(10) Uani 1 1 d .
H26A H 0.4927 0.4609 -0.0519 0.055 Uiso 1 1 calc R
H26B H 0.6581 0.5013 -0.0381 0.055 Uiso 1 1 calc R
H26C H 0.6020 0.3943 -0.0216 0.055 Uiso 1 1 calc R
C27 C 0.5543(4) 0.2891(3) -0.09050(10) 0.0404(10) Uani 1 1 d .
H27A H 0.5668 0.2385 -0.0690 0.061 Uiso 1 1 calc R
H27B H 0.5826 0.2578 -0.1149 0.061 Uiso 1 1 calc R
H27C H 0.4497 0.3111 -0.0946 0.061 Uiso 1 1 calc R
C28 C 0.9179(4) 0.2481(3) -0.10316(9) 0.0288(9) Uani 1 1 d .
H28 H 0.8567 0.1859 -0.0985 0.035 Uiso 1 1 calc R
C29 C 0.8842(4) 0.2724(3) -0.14735(9) 0.0397(10) Uani 1 1 d .
H29A H 0.9519 0.3266 -0.1546 0.059 Uiso 1 1 calc R
H29B H 0.7805 0.2959 -0.1528 0.059 Uiso 1 1 calc R
H29C H 0.8985 0.2103 -0.1629 0.059 Uiso 1 1 calc R
C30 C 1.0813(4) 0.2145(3) -0.09365(10) 0.0420(11) Uani 1 1 d .
H30A H 1.0983 0.1509 -0.1080 0.063 Uiso 1 1 calc R
H30B H 1.1025 0.2025 -0.0651 0.063 Uiso 1 1 calc R
H30C H 1.1473 0.2687 -0.1018 0.063 Uiso 1 1 calc R
C31 C 0.9749(4) 0.4700(3) -0.06584(9) 0.0268(9) Uani 1 1 d .
H31 H 0.9201 0.5209 -0.0507 0.032 Uiso 1 1 calc R
C32 C 0.9874(4) 0.5194(3) -0.10642(9) 0.0368(10) Uani 1 1 d .
H32A H 1.0298 0.5886 -0.1027 0.055 Uiso 1 1 calc R
H32B H 0.8879 0.5238 -0.1212 0.055 Uiso 1 1 calc R
H32C H 1.0524 0.4771 -0.1212 0.055 Uiso 1 1 calc R
C33 C 1.1290(4) 0.4578(3) -0.04276(10) 0.0391(10) Uani 1 1 d .
H33A H 1.1920 0.4152 -0.0580 0.059 Uiso 1 1 calc R
H33B H 1.1188 0.4247 -0.0173 0.059 Uiso 1 1 calc R
H33C H 1.1750 0.5257 -0.0382 0.059 Uiso 1 1 calc R
C34 C 0.8367(4) 0.0215(3) 0.15509(10) 0.0232(8) Uani 1 1 d .
C35 C 0.8258(4) -0.0213(3) 0.18616(9) 0.0268(9) Uani 1 1 d .
C36 C 0.6439(4) -0.1810(3) 0.22198(10) 0.0360(10) Uani 1 1 d .
H36 H 0.6221 -0.2118 0.2477 0.043 Uiso 1 1 calc R
C37 C 0.6839(5) -0.2695(3) 0.19532(10) 0.0493(12) Uani 1 1 d .
H37A H 0.5996 -0.3174 0.1912 0.074 Uiso 1 1 calc R
H37B H 0.7719 -0.3058 0.2079 0.074 Uiso 1 1 calc R
H37C H 0.7058 -0.2419 0.1697 0.074 Uiso 1 1 calc R
C38 C 0.5009(4) -0.1270(3) 0.20390(10) 0.0449(11) Uani 1 1 d .
H38A H 0.5183 -0.0958 0.1786 0.067 Uiso 1 1 calc R
H38B H 0.4732 -0.0733 0.2220 0.067 Uiso 1 1 calc R
H38C H 0.4197 -0.1774 0.1996 0.067 Uiso 1 1 calc R
C39 C 0.7593(4) 0.0112(3) 0.27123(9) 0.0320(9) Uani 1 1 d .
H39 H 0.8575 0.0311 0.2858 0.038 Uiso 1 1 calc R
C40 C 0.6879(4) 0.1114(3) 0.25387(10) 0.0420(11) Uani 1 1 d .
H40A H 0.5894 0.0962 0.2399 0.063 Uiso 1 1 calc R
H40B H 0.7520 0.1415 0.2353 0.063 Uiso 1 1 calc R
H40C H 0.6770 0.1602 0.2753 0.063 Uiso 1 1 calc R
C41 C 0.6640(4) -0.0315(3) 0.30232(9) 0.0396(10) Uani 1 1 d .
H41A H 0.6558 0.0204 0.3229 0.059 Uiso 1 1 calc R
H41B H 0.7113 -0.0936 0.3143 0.059 Uiso 1 1 calc R
H41C H 0.5641 -0.0486 0.2896 0.059 Uiso 1 1 calc R
C42 C 0.9817(4) -0.1555(3) 0.24953(10) 0.0362(10) Uani 1 1 d .
H42 H 0.9991 -0.2052 0.2280 0.043 Uiso 1 1 calc R
C43 C 0.9691(4) -0.2195(3) 0.28696(10) 0.0478(11) Uani 1 1 d .
H43A H 1.0607 -0.2597 0.2932 0.072 Uiso 1 1 calc R
H43B H 0.8834 -0.2662 0.2824 0.072 Uiso 1 1 calc R
H43C H 0.9550 -0.1735 0.3091 0.072 Uiso 1 1 calc R
C44 C 1.1176(4) -0.0849(3) 0.25482(11) 0.0518(12) Uani 1 1 d .
H44A H 1.1042 -0.0338 0.2753 0.078 Uiso 1 1 calc R
H44B H 1.1286 -0.0498 0.2298 0.078 Uiso 1 1 calc R
H44C H 1.2073 -0.1259 0.2627 0.078 Uiso 1 1 calc R
C45 C 1.6344(4) 0.3517(3) 0.12400(10) 0.0341(9) Uani 1 1 d .
F1 F 1.6523(2) 0.37976(17) 0.08672(6) 0.0485(6) Uani 1 1 d .
F2 F 1.7613(2) 0.30512(16) 0.13817(6) 0.0438(6) Uani 1 1 d .
F3 F 1.6312(2) 0.44061(16) 0.14448(7) 0.0552(7) Uani 1 1 d .

loop_
_atom_site_aniso_label
_atom_site_aniso_U_11
_atom_site_aniso_U_22
_atom_site_aniso_U_33
_atom_site_aniso_U_23
_atom_site_aniso_U_13
_atom_site_aniso_U_12
Si1 0.0251(6) 0.0300(6) 0.0222(5) 0.0021(4) 0.0067(4) -0.0029(5)
Si2 0.0286(6) 0.0350(7) 0.0233(5) 0.0026(5) 0.0084(4) -0.0025(5)
C1 0.023(2) 0.024(2) 0.0197(18) 0.0005(15) 0.0070(16) 0.0020(17)
C2 0.021(2) 0.023(2) 0.0270(19) -0.0054(16) 0.0092(17) -0.0031(17)
C3 0.023(2) 0.026(2) 0.0215(18) 0.0030(15) 0.0074(16) 0.0026(18)
C4 0.020(2) 0.022(2) 0.033(2) -0.0069(16) 0.0098(17) 0.0008(17)
C5 0.028(2) 0.023(2) 0.035(2) -0.0013(16) 0.0106(19) 0.0013(18)
C6 0.012(2) 0.032(2) 0.034(2) -0.0037(17) 0.0081(17) -0.0045(17)
C7 0.023(2) 0.039(2) 0.031(2) -0.0010(18) 0.0028(17) -0.0003(19)
C8 0.023(2) 0.041(2) 0.0205(18) -0.0016(16) 0.0061(17) 0.0000(19)
C9 0.023(2) 0.025(2) 0.0256(19) -0.0034(16) 0.0080(17) 0.0015(18)
C10 0.024(2) 0.027(2) 0.0230(19) -0.0015(15) 0.0102(16) -0.0012(18)
C11 0.019(2) 0.027(2) 0.0195(18) -0.0025(15) 0.0074(16) 0.0008(17)
C12 0.021(2) 0.024(2) 0.0200(17) -0.0003(15) 0.0113(15) 0.0015(17)
C13 0.020(2) 0.022(2) 0.0205(18) -0.0010(15) 0.0054(15) 0.0000(17)
C14 0.029(2) 0.025(2) 0.0198(18) 0.0005(15) 0.0078(17) -0.0009(18)
C15 0.021(2) 0.025(2) 0.0198(18) -0.0035(15) 0.0065(16) -0.0029(17)
C16 0.031(2) 0.028(2) 0.0232(19) 0.0002(16) 0.0074(17) -0.0030(18)
C17 0.020(2) 0.033(2) 0.035(2) -0.0033(18) 0.0098(18) -0.0020(18)
C18 0.022(2) 0.034(2) 0.0266(19) -0.0040(17) -0.0018(16) 0.0033(19)
C19 0.025(2) 0.031(2) 0.0263(19) -0.0036(16) 0.0062(17) 0.0015(19)
C20 0.019(2) 0.022(2) 0.0247(18) -0.0014(15) 0.0084(16) 0.0029(17)
C21 0.026(2) 0.025(2) 0.0223(18) 0.0012(15) 0.0099(16) -0.0003(18)
C22 0.020(2) 0.025(2) 0.0198(18) -0.0021(15) 0.0045(16) 0.0008(17)
C23 0.010(2) 0.029(2) 0.028(2) -0.0065(17) 0.0045(15) 0.0002(16)
C24 0.017(2) 0.032(2) 0.028(2) -0.0017(17) 0.0075(16) -0.0018(17)
C25 0.031(2) 0.034(2) 0.029(2) 0.0038(17) 0.0084(17) 0.0006(19)
C26 0.028(2) 0.045(3) 0.038(2) 0.0029(19) 0.0058(17) 0.010(2)
C27 0.028(2) 0.054(3) 0.040(2) -0.003(2) 0.0027(18) -0.001(2)
C28 0.030(2) 0.032(2) 0.0258(19) -0.0007(16) 0.0063(17) -0.0070(18)
C29 0.053(3) 0.041(3) 0.027(2) -0.0053(18) 0.0113(19) -0.006(2)
C30 0.040(3) 0.045(3) 0.043(2) -0.0055(19) 0.010(2) 0.006(2)
C31 0.026(2) 0.029(2) 0.0269(19) -0.0019(16) 0.0077(16) 0.0016(18)
C32 0.040(3) 0.037(2) 0.035(2) 0.0078(18) 0.0096(18) -0.005(2)
C33 0.042(3) 0.043(3) 0.033(2) -0.0013(19) 0.0091(19) -0.014(2)
C34 0.017(2) 0.025(2) 0.028(2) -0.0029(17) 0.0014(16) -0.0036(16)
C35 0.020(2) 0.035(2) 0.026(2) -0.0016(17) 0.0051(16) -0.0007(18)
C36 0.039(3) 0.041(2) 0.028(2) 0.0029(18) 0.0079(18) -0.011(2)
C37 0.062(3) 0.045(3) 0.043(2) -0.014(2) 0.015(2) -0.017(2)
C38 0.041(3) 0.060(3) 0.033(2) 0.007(2) 0.0054(19) -0.018(2)
C39 0.029(2) 0.040(2) 0.027(2) 0.0012(17) 0.0056(17) -0.0043(19)
C40 0.046(3) 0.049(3) 0.032(2) 0.0012(19) 0.0060(19) 0.007(2)
C41 0.045(3) 0.050(3) 0.027(2) 0.0036(18) 0.0167(18) 0.001(2)
C42 0.039(3) 0.045(3) 0.0272(19) 0.0043(18) 0.0124(18) 0.006(2)
C43 0.042(3) 0.063(3) 0.039(2) 0.010(2) 0.008(2) 0.009(2)
C44 0.027(2) 0.071(3) 0.058(3) 0.016(2) 0.005(2) -0.003(2)
C45 0.030(3) 0.037(3) 0.035(2) -0.0041(19) 0.0054(19) 0.001(2)
F1 0.0365(14) 0.0661(16) 0.0436(13) 0.0165(11) 0.0071(11) -0.0130(12)
F2 0.0239(13) 0.0492(14) 0.0578(14) 0.0070(11) 0.0020(11) 0.0005(11)
F3 0.0399(15) 0.0442(15) 0.0850(17) -0.0229(13) 0.0229(12) -0.0126(12)

loop_
_atom_type_symbol
_atom_type_description
_atom_type_scat_dispersion_real
_atom_type_scat_dispersion_imag
_atom_type_scat_source
C C .0033 .0016 'International Tables Vol C Tables 4.2.6.8 and 6.1.1.4'
H H .0000 .0000 'International Tables Vol C Tables 4.2.6.8 and 6.1.1.4'
Si Si .0817 .0704 'International Tables Vol C Tables 4.2.6.8 and 6.1.1.4'
F F .0171 .0103 'International Tables Vol C Tables 4.2.6.8 and 6.1.1.4'

loop_
_geom_angle_atom_site_label_1
_geom_angle_atom_site_label_2
_geom_angle_atom_site_label_3
_geom_angle
C24 Si1 C28 105.23(15)
C24 Si1 C31 108.34(14)
C28 Si1 C31 115.01(15)
C24 Si1 C25 105.73(15)
C28 Si1 C25 112.15(15)
C31 Si1 C25 109.80(15)
C35 Si2 C42 107.36(15)
C35 Si2 C36 106.33(15)
C42 Si2 C36 111.17(17)
C35 Si2 C39 109.42(15)
C42 Si2 C39 110.52(16)
C36 Si2 C39 111.84(16)
C2 C1 C22 121.1(3)
C2 C1 C23 121.1(3)
C22 C1 C23 117.8(3)
C1 C2 C3 122.0(3)
C1 C2 C11 120.0(3)
C3 C2 C11 117.9(3)
C4 C3 C2 122.3(3)
C4 C3 H3 118.8
C2 C3 H3 118.8
C3 C4 C9 119.9(3)
C3 C4 C5 122.6(3)
C9 C4 C5 117.5(3)
C6 C5 C4 121.1(3)
C6 C5 H5 119.4
C4 C5 H5 119.4
C5 C6 C7 120.8(3)
C5 C6 C45 120.6(3)
C7 C6 C45 118.5(3)
C8 C7 C6 120.2(3)
C8 C7 H7 119.9
C6 C7 H7 119.9
C7 C8 C9 121.6(3)
C7 C8 H8 119.2
C9 C8 H8 119.2
C10 C9 C8 122.7(3)
C10 C9 C4 118.6(3)
C8 C9 C4 118.7(3)
C9 C10 C11 122.6(3)
C9 C10 H10 118.7
C11 C10 H10 118.7
C10 C11 C12 122.3(3)
C10 C11 C2 118.7(3)
C12 C11 C2 119.1(3)
C13 C12 C11 120.9(3)
C13 C12 C34 119.9(3)
C11 C12 C34 119.2(3)
C14 C13 C12 121.9(3)
C14 C13 C22 118.3(3)
C12 C13 C22 119.8(3)
C15 C14 C13 122.3(3)
C15 C14 H14 118.9
C13 C14 H14 118.9
C14 C15 C16 122.9(3)
C14 C15 C20 119.6(3)
C16 C15 C20 117.5(3)
C17 C16 C15 121.5(3)
C17 C16 H16 119.2
C15 C16 H16 119.2
C16 C17 C18 120.8(3)
C16 C17 H17 119.6
C18 C17 H17 119.6
C19 C18 C17 120.3(3)
C19 C18 H18 119.9
C17 C18 H18 119.9
C18 C19 C20 121.0(3)
C18 C19 H19 119.5
C20 C19 H19 119.5
C21 C20 C19 123.0(3)
C21 C20 C15 118.2(3)
C19 C20 C15 118.8(3)
C20 C21 C22 123.0(3)
C20 C21 H21 118.5
C22 C21 H21 118.5
C21 C22 C1 122.4(3)
C21 C22 C13 118.6(3)
C1 C22 C13 119.0(3)
C24 C23 C1 176.9(4)
C23 C24 Si1 173.8(3)
C26 C25 C27 109.1(3)
C26 C25 Si1 111.6(2)
C27 C25 Si1 113.3(2)
C26 C25 H25 107.5
C27 C25 H25 107.5
Si1 C25 H25 107.5
C25 C26 H26A 109.5
C25 C26 H26B 109.5
H26A C26 H26B 109.5
C25 C26 H26C 109.5
H26A C26 H26C 109.5
H26B C26 H26C 109.5
C25 C27 H27A 109.5
C25 C27 H27B 109.5
H27A C27 H27B 109.5
C25 C27 H27C 109.5
H27A C27 H27C 109.5
H27B C27 H27C 109.5
C29 C28 C30 110.4(3)
C29 C28 Si1 115.4(2)
C30 C28 Si1 113.4(2)
C29 C28 H28 105.6
C30 C28 H28 105.6
Si1 C28 H28 105.6
C28 C29 H29A 109.5
C28 C29 H29B 109.5
H29A C29 H29B 109.5
C28 C29 H29C 109.5
H29A C29 H29C 109.5
H29B C29 H29C 109.5
C28 C30 H30A 109.5
C28 C30 H30B 109.5
H30A C30 H30B 109.5
C28 C30 H30C 109.5
H30A C30 H30C 109.5
H30B C30 H30C 109.5
C33 C31 C32 110.7(3)
C33 C31 Si1 114.1(2)
C32 C31 Si1 113.4(2)
C33 C31 H31 106.0
C32 C31 H31 106.0
Si1 C31 H31 106.0
C31 C32 H32A 109.5
C31 C32 H32B 109.5
H32A C32 H32B 109.5
C31 C32 H32C 109.5
H32A C32 H32C 109.5
H32B C32 H32C 109.5
C31 C33 H33A 109.5
C31 C33 H33B 109.5
H33A C33 H33B 109.5
C31 C33 H33C 109.5
H33A C33 H33C 109.5
H33B C33 H33C 109.5
C35 C34 C12 178.3(4)
C34 C35 Si2 178.0(3)
C37 C36 C38 110.3(3)
C37 C36 Si2 112.7(3)
C38 C36 Si2 111.5(3)
C37 C36 H36 107.3
C38 C36 H36 107.3
Si2 C36 H36 107.3
C36 C37 H37A 109.5
C36 C37 H37B 109.5
H37A C37 H37B 109.5
C36 C37 H37C 109.5
H37A C37 H37C 109.5
H37B C37 H37C 109.5
C36 C38 H38A 109.5
C36 C38 H38B 109.5
H38A C38 H38B 109.5
C36 C38 H38C 109.5
H38A C38 H38C 109.5
H38B C38 H38C 109.5
C41 C39 C40 109.1(3)
C41 C39 Si2 113.4(2)
C40 C39 Si2 114.6(2)
C41 C39 H39 106.3
C40 C39 H39 106.3
Si2 C39 H39 106.3
C39 C40 H40A 109.5
C39 C40 H40B 109.5
H40A C40 H40B 109.5
C39 C40 H40C 109.5
H40A C40 H40C 109.5
H40B C40 H40C 109.5
C39 C41 H41A 109.5
C39 C41 H41B 109.5
H41A C41 H41B 109.5
C39 C41 H41C 109.5
H41A C41 H41C 109.5
H41B C41 H41C 109.5
C44 C42 C43 111.0(3)
C44 C42 Si2 113.9(3)
C43 C42 Si2 111.3(2)
C44 C42 H42 106.7
C43 C42 H42 106.7
Si2 C42 H42 106.7
C42 C43 H43A 109.5
C42 C43 H43B 109.5
H43A C43 H43B 109.5
C42 C43 H43C 109.5
H43A C43 H43C 109.5
H43B C43 H43C 109.5
C42 C44 H44A 109.5
C42 C44 H44B 109.5
H44A C44 H44B 109.5
C42 C44 H44C 109.5
H44A C44 H44C 109.5
H44B C44 H44C 109.5
F2 C45 F1 106.1(3)
F2 C45 F3 105.4(3)
F1 C45 F3 105.4(3)
F2 C45 C6 113.6(3)
F1 C45 C6 113.2(3)
F3 C45 C6 112.3(3)

loop_
_geom_bond_atom_site_label_1
_geom_bond_atom_site_label_2
_geom_bond_distance
Si1 C24 1.836(3)
Si1 C28 1.877(3)
Si1 C31 1.881(3)
Si1 C25 1.884(3)
Si2 C35 1.845(3)
Si2 C42 1.877(4)
Si2 C36 1.883(4)
Si2 C39 1.886(3)
C1 C2 1.399(4)
C1 C22 1.422(4)
C1 C23 1.439(4)
C2 C3 1.411(4)
C2 C11 1.448(4)
C3 C4 1.376(4)
C3 H3 0.9500
C4 C9 1.437(4)
C4 C5 1.450(4)
C5 C6 1.350(4)
C5 H5 0.9500
C6 C7 1.426(4)
C6 C45 1.475(5)
C7 C8 1.346(4)
C7 H7 0.9500
C8 C9 1.433(4)
C8 H8 0.9500
C9 C10 1.381(4)
C10 C11 1.408(4)
C10 H10 0.9500
C11 C12 1.418(4)
C12 C13 1.411(4)
C12 C34 1.436(4)
C13 C14 1.406(4)
C13 C22 1.446(4)
C14 C15 1.382(4)
C14 H14 0.9500
C15 C16 1.439(4)
C15 C20 1.447(4)
C16 C17 1.342(4)
C16 H16 0.9500
C17 C18 1.427(4)
C17 H17 0.9500
C18 C19 1.358(4)
C18 H18 0.9500
C19 C20 1.427(4)
C19 H19 0.9500
C20 C21 1.382(4)
C21 C22 1.401(4)
C21 H21 0.9500
C23 C24 1.213(4)
C25 C26 1.537(4)
C25 C27 1.544(5)
C25 H25 1.0000
C26 H26A 0.9800
C26 H26B 0.9800
C26 H26C 0.9800
C27 H27A 0.9800
C27 H27B 0.9800
C27 H27C 0.9800
C28 C29 1.533(4)
C28 C30 1.534(5)
C28 H28 1.0000
C29 H29A 0.9800
C29 H29B 0.9800
C29 H29C 0.9800
C30 H30A 0.9800
C30 H30B 0.9800
C30 H30C 0.9800
C31 C33 1.526(4)
C31 C32 1.536(4)
C31 H31 1.0000
C32 H32A 0.9800
C32 H32B 0.9800
C32 H32C 0.9800
C33 H33A 0.9800
C33 H33B 0.9800
C33 H33C 0.9800
C34 C35 1.207(4)
C36 C37 1.531(5)
C36 C38 1.535(5)
C36 H36 1.0000
C37 H37A 0.9800
C37 H37B 0.9800
C37 H37C 0.9800
C38 H38A 0.9800
C38 H38B 0.9800
C38 H38C 0.9800
C39 C41 1.535(4)
C39 C40 1.541(5)
C39 H39 1.0000
C40 H40A 0.9800
C40 H40B 0.9800
C40 H40C 0.9800
C41 H41A 0.9800
C41 H41B 0.9800
C41 H41C 0.9800
C42 C44 1.523(5)
C42 C43 1.535(4)
C42 H42 1.0000
C43 H43A 0.9800
C43 H43B 0.9800
C43 H43C 0.9800
C44 H44A 0.9800
C44 H44B 0.9800
C44 H44C 0.9800
C45 F2 1.336(4)
C45 F1 1.345(4)
C45 F3 1.351(4)

loop_
_geom_torsion_atom_site_label_1
_geom_torsion_atom_site_label_2
_geom_torsion_atom_site_label_3
_geom_torsion_atom_site_label_4
_geom_torsion
C22 C1 C2 C3 -176.7(3)
C23 C1 C2 C3 3.5(5)
C22 C1 C2 C11 2.4(5)
C23 C1 C2 C11 -177.4(3)
C1 C2 C3 C4 178.7(3)
C11 C2 C3 C4 -0.4(5)
C2 C3 C4 C9 2.2(5)
C2 C3 C4 C5 -177.3(3)
C3 C4 C5 C6 179.0(3)
C9 C4 C5 C6 -0.6(5)
C4 C5 C6 C7 1.7(5)
C4 C5 C6 C45 -176.6(3)
C5 C6 C7 C8 -1.5(5)
C45 C6 C7 C8 176.8(3)
C6 C7 C8 C9 0.1(5)
C7 C8 C9 C10 -177.7(3)
C7 C8 C9 C4 1.0(5)
C3 C4 C9 C10 -1.6(5)
C5 C4 C9 C10 178.0(3)
C3 C4 C9 C8 179.7(3)
C5 C4 C9 C8 -0.7(4)
C8 C9 C10 C11 177.8(3)
C4 C9 C10 C11 -0.8(5)
C9 C10 C11 C12 -176.8(3)
C9 C10 C11 C2 2.6(5)
C1 C2 C11 C10 178.9(3)
C3 C2 C11 C10 -1.9(4)
C1 C2 C11 C12 -1.7(5)
C3 C2 C11 C12 177.4(3)
C10 C11 C12 C13 -179.4(3)
C2 C11 C12 C13 1.2(5)
C10 C11 C12 C34 3.1(5)
C2 C11 C12 C34 -176.3(3)
C11 C12 C13 C14 179.3(3)
C34 C12 C13 C14 -3.2(5)
C11 C12 C13 C22 -1.5(5)
C34 C12 C13 C22 176.0(3)
C12 C13 C14 C15 178.7(3)
C22 C13 C14 C15 -0.6(5)
C13 C14 C15 C16 179.9(3)
C13 C14 C15 C20 -1.0(5)
C14 C15 C16 C17 179.6(3)
C20 C15 C16 C17 0.4(5)
C15 C16 C17 C18 -0.5(5)
C16 C17 C18 C19 0.2(5)
C17 C18 C19 C20 0.1(5)
C18 C19 C20 C21 178.7(3)
C18 C19 C20 C15 -0.2(5)
C14 C15 C20 C21 1.8(4)
C16 C15 C20 C21 -179.1(3)
C14 C15 C20 C19 -179.2(3)
C16 C15 C20 C19 -0.1(4)
C19 C20 C21 C22 179.9(3)
C15 C20 C21 C22 -1.1(5)
C20 C21 C22 C1 179.5(3)
C20 C21 C22 C13 -0.4(5)
C2 C1 C22 C21 177.5(3)
C23 C1 C22 C21 -2.7(5)
C2 C1 C22 C13 -2.6(5)
C23 C1 C22 C13 177.2(3)
C14 C13 C22 C21 1.2(4)
C12 C13 C22 C21 -178.0(3)
C14 C13 C22 C1 -178.7(3)
C12 C13 C22 C1 2.1(4)
C2 C1 C23 C24 155(7)
C22 C1 C23 C24 -24(7)
C1 C23 C24 Si1 21(9)
C28 Si1 C24 C23 -87(3)
C31 Si1 C24 C23 149(3)
C25 Si1 C24 C23 32(3)
C24 Si1 C25 C26 48.9(3)
C28 Si1 C25 C26 163.0(2)
C31 Si1 C25 C26 -67.8(3)
C24 Si1 C25 C27 -74.8(3)
C28 Si1 C25 C27 39.4(3)
C31 Si1 C25 C27 168.6(2)
C24 Si1 C28 C29 168.9(3)
C31 Si1 C28 C29 -72.0(3)
C25 Si1 C28 C29 54.4(3)
C24 Si1 C28 C30 -62.4(3)
C31 Si1 C28 C30 56.8(3)
C25 Si1 C28 C30 -176.8(2)
C24 Si1 C31 C33 43.3(3)
C28 Si1 C31 C33 -74.1(3)
C25 Si1 C31 C33 158.3(2)
C24 Si1 C31 C32 171.3(2)
C28 Si1 C31 C32 53.9(3)
C25 Si1 C31 C32 -73.7(3)
C13 C12 C34 C35 -91(12)
C11 C12 C34 C35 87(12)
C12 C34 C35 Si2 79(16)
C42 Si2 C35 C34 155(9)
C36 Si2 C35 C34 36(9)
C39 Si2 C35 C34 -85(9)
C35 Si2 C36 C37 68.1(3)
C42 Si2 C36 C37 -48.5(3)
C39 Si2 C36 C37 -172.6(2)
C35 Si2 C36 C38 -56.7(3)
C42 Si2 C36 C38 -173.2(2)
C39 Si2 C36 C38 62.7(3)
C35 Si2 C39 C41 151.1(2)
C42 Si2 C39 C41 -90.9(3)
C36 Si2 C39 C41 33.5(3)
C35 Si2 C39 C40 24.8(3)
C42 Si2 C39 C40 142.8(3)
C36 Si2 C39 C40 -92.8(3)
C35 Si2 C42 C44 57.9(3)
C36 Si2 C42 C44 173.8(2)
C39 Si2 C42 C44 -61.4(3)
C35 Si2 C42 C43 -175.7(3)
C36 Si2 C42 C43 -59.8(3)
C39 Si2 C42 C43 65.1(3)
C5 C6 C45 F2 -143.6(3)
C7 C6 C45 F2 38.1(4)
C5 C6 C45 F1 -22.4(5)
C7 C6 C45 F1 159.3(3)
C5 C6 C45 F3 96.8(4)
C7 C6 C45 F3 -81.5(4)
